data_4111569
loop_
_publ_author_name
'Robert J. Wright'
'Andrew D. Phillips'
'Shirley Hino'
'Philip P. Power'

_publ_section_title
;
 Synthesis and Reactivity of Dimeric Ar'TlTlAr' and Trimeric (Ar''Tl)3
 (Ar', Ar'' = Bulky Terphenyl Group) Thallium(I) Derivatives: Tl(I)-Tl(I)
 Bonding in Species Ligated by Monodentate Ligands
;
_journal_name_full 'Journal of the American Chemical Society'
_journal_page_first 4794
_journal_page_last 4799
_journal_paper_doi 10.1021/ja0432259
_journal_volume 127
_journal_year 2005
_chemical_formula_sum 'C66 H63 Tl3'
_chemical_formula_weight 1469.27
_chemical_name_common (DmpTl)3
_chemical_name_systematic
; 
 ? 
;
_space_group_IT_number 14
_symmetry_cell_setting monoclinic
_symmetry_space_group_name_Hall '-P 2ybc'
_symmetry_space_group_name_H-M 'P 1 21/c 1'
_atom_sites_solution_hydrogens geom
_atom_sites_solution_primary direct
_atom_sites_solution_secondary difmap
_audit_creation_method SHELXL-97
_cell_angle_alpha 90.00
_cell_angle_beta 117.601(3)
_cell_angle_gamma 90.00
_cell_formula_units_Z 4
_cell_length_a 21.2335(14)
_cell_length_b 14.0989(10)
_cell_length_c 20.1848(13)
_cell_measurement_reflns_used 934
_cell_measurement_temperature 90(2)
_cell_measurement_theta_max 31.354
_cell_measurement_theta_min 2.301
_cell_volume 5355.0(6)
_computing_cell_refinement 'Bruker SAINT 6.33B (Bruker 2002)'
_computing_data_collection 'Bruker SMART 5.054 (Burker 2002)'
_computing_data_reduction 'Bruker SAINT 6.33B (Bruker 2002)'
_computing_molecular_graphics 'SHELXTL 5, XP (Sheldrick, 1994)'
_computing_publication_material 'SHELXL-97 (Sheldrick, 1997)'
_computing_structure_refinement 'SHELXL-97 (Sheldrick, 1997)'
_computing_structure_solution 'SHELXS-97 (Sheldrick, 1990)'
_diffrn_ambient_temperature 90(2)
_diffrn_detector_area_resol_mean 8.3
_diffrn_measured_fraction_theta_full 0.997
_diffrn_measured_fraction_theta_max 0.997
_diffrn_measurement_device_type 'Bruker SMART 1000'
_diffrn_measurement_method \w
_diffrn_radiation_monochromator graphite
_diffrn_radiation_source 'normal-focus sealed tube'
_diffrn_radiation_type MoK\a
_diffrn_radiation_wavelength 0.71073
_diffrn_reflns_av_R_equivalents 0.0328
_diffrn_reflns_av_sigmaI/netI 0.0254
_diffrn_reflns_limit_h_max 26
_diffrn_reflns_limit_h_min -26
_diffrn_reflns_limit_k_max 17
_diffrn_reflns_limit_k_min -17
_diffrn_reflns_limit_l_max 24
_diffrn_reflns_limit_l_min -24
_diffrn_reflns_number 52060
_diffrn_reflns_theta_full 26.00
_diffrn_reflns_theta_max 26.00
_diffrn_reflns_theta_min 1.80
_diffrn_standards_decay_% <0.1
_diffrn_standards_interval_time
;
frames measured at beginning and end of data collection 
;
_diffrn_standards_number '50 frames remeasured'
_exptl_absorpt_coefficient_mu 9.046
_exptl_absorpt_correction_T_max 0.3641
_exptl_absorpt_correction_T_min 0.1599
_exptl_absorpt_correction_type multi-scan
_exptl_absorpt_process_details 'sADABS 2.04 (Bruker 2002)'
_exptl_crystal_colour 'dark red'
_exptl_crystal_density_diffrn 1.822
_exptl_crystal_description prism
_exptl_crystal_F_000 2808
_exptl_crystal_size_max 0.32
_exptl_crystal_size_mid 0.25
_exptl_crystal_size_min 0.14
_refine_diff_density_max 1.114
_refine_diff_density_min -0.813
_refine_diff_density_rms 0.110
_refine_ls_extinction_coef 0.000116(12)
_refine_ls_extinction_expression Fc^*^=kFc[1+0.001xFc^2^\l^3^/sin(2\q)]^-1/4^
_refine_ls_extinction_method SHELXL
_refine_ls_goodness_of_fit_ref 1.071
_refine_ls_hydrogen_treatment constr
_refine_ls_matrix_type full
_refine_ls_number_parameters 623
_refine_ls_number_reflns 10515
_refine_ls_number_restraints 0
_refine_ls_restrained_S_all 1.071
_refine_ls_R_factor_all 0.0277
_refine_ls_R_factor_gt 0.0222
_refine_ls_shift/su_max 0.001
_refine_ls_shift/su_mean 0.000
_refine_ls_structure_factor_coef Fsqd
_refine_ls_weighting_details 'calc w=1/[\s^2^(Fo^2^)+(0.0194P)^2^+11.6383P] where P=(Fo^2^+2Fc^2^)/3'
_refine_ls_weighting_scheme calc
_refine_ls_wR_factor_gt 0.0486
_refine_ls_wR_factor_ref 0.0502
_reflns_number_gt 9434
_reflns_number_total 10515
_reflns_threshold_expression I>2/s(I)
_cod_data_source_file ja0432259si20041110_010923.cif
_cod_data_source_block adp89
_cod_database_code 4111569

loop_
_symmetry_equiv_pos_as_xyz
'x, y, z'
'-x, y+1/2, -z+1/2'
'-x, -y, -z'
'x, -y-1/2, z-1/2'

loop_
_atom_site_label
_atom_site_type_symbol
_atom_site_fract_x
_atom_site_fract_y
_atom_site_fract_z
_atom_site_U_iso_or_equiv
_atom_site_adp_type
_atom_site_occupancy
_atom_site_symmetry_multiplicity
_atom_site_calc_flag
_atom_site_refinement_flags
_atom_site_disorder_assembly
_atom_site_disorder_group
Tl1 Tl 0.364880(7) 0.366653(10) 0.337773(8) 0.01426(4) Uani 1 1 d . . .
Tl2 Tl 0.200897(8) 0.425216(10) 0.240078(8) 0.01647(4) Uani 1 1 d . . .
Tl3 Tl 0.241742(8) 0.193359(9) 0.264246(8) 0.01520(4) Uani 1 1 d . . .
C1 C 0.4724(2) 0.3193(2) 0.3445(2) 0.0142(8) Uani 1 1 d . . .
C2 C 0.4861(2) 0.3556(2) 0.2879(2) 0.0129(7) Uani 1 1 d . . .
C3 C 0.5544(2) 0.3548(3) 0.2951(2) 0.0176(8) Uani 1 1 d . . .
H3A H 0.5628 0.3776 0.2556 0.021 Uiso 1 1 calc R . .
C4 C 0.6109(2) 0.3204(3) 0.3606(2) 0.0196(8) Uani 1 1 d . . .
H4A H 0.6579 0.3216 0.3663 0.024 Uiso 1 1 calc R . .
C5 C 0.5982(2) 0.2845(3) 0.4174(2) 0.0188(8) Uani 1 1 d . . .
H5A H 0.6367 0.2614 0.4620 0.023 Uiso 1 1 calc R . .
C6 C 0.5295(2) 0.2822(3) 0.4094(2) 0.0151(8) Uani 1 1 d . . .
C7 C 0.4236(2) 0.3976(3) 0.2218(2) 0.0142(8) Uani 1 1 d . . .
C8 C 0.3679(2) 0.3385(3) 0.1735(2) 0.0162(8) Uani 1 1 d . . .
C9 C 0.3050(2) 0.3793(3) 0.1203(2) 0.0228(9) Uani 1 1 d . . .
H9A H 0.2668 0.3398 0.0881 0.027 Uiso 1 1 calc R . .
C10 C 0.2975(2) 0.4770(3) 0.1141(2) 0.0265(10) Uani 1 1 d . . .
H10A H 0.2536 0.5043 0.0792 0.032 Uiso 1 1 calc R . .
C11 C 0.3537(2) 0.5346(3) 0.1584(2) 0.0252(9) Uani 1 1 d . . .
H11A H 0.3491 0.6014 0.1517 0.030 Uiso 1 1 calc R . .
C12 C 0.4173(2) 0.4966(3) 0.2130(2) 0.0177(8) Uani 1 1 d . . .
C13 C 0.3756(2) 0.2319(3) 0.1760(2) 0.0192(8) Uani 1 1 d . . .
H13A H 0.4225 0.2143 0.2161 0.029 Uiso 0.50 1 calc PR A 1
H13B H 0.3707 0.2090 0.1280 0.029 Uiso 0.50 1 calc PR A 1
H13C H 0.3386 0.2032 0.1857 0.029 Uiso 0.50 1 calc PR A 1
H13D H 0.3310 0.2033 0.1392 0.029 Uiso 0.50 1 d PR A -1
H13E H 0.3867 0.2089 0.2261 0.029 Uiso 0.50 1 d PR A -1
H13F H 0.4140 0.2143 0.1644 0.029 Uiso 0.50 1 d PR A -1
C14 C 0.4763(2) 0.5617(3) 0.2629(2) 0.0241(9) Uani 1 1 d . . .
H14A H 0.4622 0.6276 0.2481 0.036 Uiso 0.50 1 calc PR B 1
H14B H 0.5193 0.5472 0.2583 0.036 Uiso 0.50 1 calc PR B 1
H14C H 0.4859 0.5526 0.3149 0.036 Uiso 0.50 1 calc PR B 1
H14D H 0.5171 0.5239 0.2975 0.036 Uiso 0.50 1 d PR B -1
H14E H 0.4598 0.6018 0.2914 0.036 Uiso 0.50 1 d PR B -1
H14F H 0.4905 0.6018 0.2324 0.036 Uiso 0.50 1 d PR B -1
C15 C 0.5134(2) 0.2392(3) 0.4677(2) 0.0135(7) Uani 1 1 d . . .
C16 C 0.4787(2) 0.1503(3) 0.4535(2) 0.0165(8) Uani 1 1 d . . .
C17 C 0.4608(2) 0.1123(3) 0.5062(2) 0.0193(8) Uani 1 1 d . . .
H17A H 0.4375 0.0526 0.4968 0.023 Uiso 1 1 calc R . .
C18 C 0.4766(2) 0.1599(3) 0.5723(2) 0.0204(8) Uani 1 1 d . . .
H18A H 0.4637 0.1332 0.6075 0.024 Uiso 1 1 calc R . .
C19 C 0.5111(2) 0.2468(3) 0.5865(2) 0.0177(8) Uani 1 1 d . . .
H19A H 0.5226 0.2790 0.6320 0.021 Uiso 1 1 calc R . .
C20 C 0.5292(2) 0.2874(3) 0.5343(2) 0.0154(8) Uani 1 1 d . . .
C21 C 0.4632(2) 0.0967(3) 0.3832(2) 0.0228(9) Uani 1 1 d . . .
H21A H 0.4391 0.0371 0.3823 0.034 Uiso 1 1 calc R . .
H21B H 0.5078 0.0830 0.3819 0.034 Uiso 1 1 calc R . .
H21C H 0.4325 0.1351 0.3396 0.034 Uiso 1 1 calc R . .
C22 C 0.5654(2) 0.3838(3) 0.5500(2) 0.0228(9) Uani 1 1 d . . .
H22A H 0.5745 0.4017 0.5083 0.034 Uiso 0.50 1 calc PR C 1
H22B H 0.6106 0.3805 0.5961 0.034 Uiso 0.50 1 calc PR C 1
H22C H 0.5346 0.4312 0.5557 0.034 Uiso 0.50 1 calc PR C 1
H22E H 0.5378 0.4270 0.5086 0.034 Uiso 0.50 1 d PR C -1
H22D H 0.6134 0.3769 0.5551 0.034 Uiso 0.50 1 d PR C -1
H22F H 0.5684 0.4096 0.5964 0.034 Uiso 0.50 1 d PR C -1
C23 C 0.19798(19) 0.5406(2) 0.3219(2) 0.0126(7) Uani 1 1 d . . .
C24 C 0.2111(2) 0.5131(3) 0.3940(2) 0.0145(7) Uani 1 1 d . . .
C25 C 0.2151(2) 0.5802(3) 0.4466(2) 0.0170(8) Uani 1 1 d . . .
H25A H 0.2237 0.5609 0.4952 0.020 Uiso 1 1 calc R . .
C26 C 0.2064(2) 0.6760(3) 0.4271(2) 0.0201(8) Uani 1 1 d . . .
H26A H 0.2097 0.7223 0.4628 0.024 Uiso 1 1 calc R . .
C27 C 0.1930(2) 0.7042(3) 0.3559(2) 0.0175(8) Uani 1 1 d . . .
H27A H 0.1870 0.7695 0.3428 0.021 Uiso 1 1 calc R . .
C28 C 0.1884(2) 0.6364(3) 0.3034(2) 0.0139(7) Uani 1 1 d . . .
C29 C 0.2190(2) 0.4084(3) 0.4103(2) 0.0149(8) Uani 1 1 d . . .
C30 C 0.1603(2) 0.3485(3) 0.3687(2) 0.0184(8) Uani 1 1 d . . .
C31 C 0.1699(2) 0.2506(3) 0.3752(2) 0.0222(9) Uani 1 1 d . . .
H31A H 0.1310 0.2099 0.3466 0.027 Uiso 1 1 calc R . .
C32 C 0.2356(3) 0.2116(3) 0.4230(2) 0.0246(10) Uani 1 1 d . . .
H32A H 0.2418 0.1447 0.4261 0.030 Uiso 1 1 calc R . .
C33 C 0.2919(2) 0.2706(3) 0.4659(2) 0.0221(9) Uani 1 1 d . . .
H33A H 0.3364 0.2436 0.4992 0.026 Uiso 1 1 calc R . .
C34 C 0.2845(2) 0.3693(3) 0.4611(2) 0.0164(8) Uani 1 1 d . . .
C35 C 0.0868(2) 0.3883(3) 0.3202(2) 0.0251(9) Uani 1 1 d . . .
H35A H 0.0535 0.3360 0.2962 0.038 Uiso 1 1 calc R . .
H35B H 0.0881 0.4295 0.2817 0.038 Uiso 1 1 calc R . .
H35C H 0.0713 0.4250 0.3512 0.038 Uiso 1 1 calc R . .
C36 C 0.3473(2) 0.4306(3) 0.5087(2) 0.0226(9) Uani 1 1 d . . .
H36A H 0.3878 0.3903 0.5402 0.034 Uiso 1 1 calc R . .
H36B H 0.3352 0.4713 0.5405 0.034 Uiso 1 1 calc R . .
H36C H 0.3597 0.4700 0.4765 0.034 Uiso 1 1 calc R . .
C37 C 0.1710(2) 0.6663(2) 0.2252(2) 0.0140(7) Uani 1 1 d . . .
C38 C 0.1000(2) 0.6694(3) 0.1697(2) 0.0168(8) Uani 1 1 d . . .
C39 C 0.0843(2) 0.6958(3) 0.0973(2) 0.0199(8) Uani 1 1 d . . .
H39A H 0.0361 0.6995 0.0600 0.024 Uiso 1 1 calc R . .
C40 C 0.1381(2) 0.7167(3) 0.0790(2) 0.0237(9) Uani 1 1 d . . .
H40A H 0.1269 0.7339 0.0292 0.028 Uiso 1 1 calc R . .
C41 C 0.2077(2) 0.7126(3) 0.1331(2) 0.0234(9) Uani 1 1 d . . .
H41A H 0.2445 0.7266 0.1203 0.028 Uiso 1 1 calc R . .
C42 C 0.2254(2) 0.6880(3) 0.2067(2) 0.0174(8) Uani 1 1 d . . .
C43 C 0.0403(2) 0.6457(3) 0.1877(2) 0.0243(9) Uani 1 1 d . . .
H43A H 0.0601 0.6285 0.2406 0.036 Uiso 0.50 1 calc PR D 1
H43B H 0.0128 0.5923 0.1567 0.036 Uiso 0.50 1 calc PR D 1
H43C H 0.0092 0.7010 0.1775 0.036 Uiso 0.50 1 calc PR D 1
H43D H 0.0469 0.5813 0.2081 0.036 Uiso 0.50 1 d PR D -1
H43E H -0.0052 0.6496 0.1420 0.036 Uiso 0.50 1 d PR D -1
H43F H 0.0403 0.6909 0.2246 0.036 Uiso 0.50 1 d PR D -1
C44 C 0.3025(2) 0.6853(3) 0.2659(2) 0.0222(9) Uani 1 1 d . . .
H44A H 0.3053 0.6670 0.3140 0.033 Uiso 0.50 1 calc PR E 1
H44B H 0.3238 0.7483 0.2704 0.033 Uiso 0.50 1 calc PR E 1
H44C H 0.3284 0.6390 0.2516 0.033 Uiso 0.50 1 calc PR E 1
H44E H 0.3090 0.7264 0.3078 0.033 Uiso 0.50 1 d PR E -1
H44D H 0.3328 0.7078 0.2443 0.033 Uiso 0.50 1 d PR E -1
H44F H 0.3157 0.6201 0.2838 0.033 Uiso 0.50 1 d PR E -1
C45 C 0.1423(2) 0.0979(3) 0.1974(2) 0.0141(7) Uani 1 1 d . . .
C46 C 0.0841(2) 0.1248(3) 0.1299(2) 0.0173(8) Uani 1 1 d . . .
C47 C 0.0313(2) 0.0587(3) 0.0885(2) 0.0247(9) Uani 1 1 d . . .
H47A H -0.0086 0.0778 0.0435 0.030 Uiso 1 1 calc R . .
C48 C 0.0367(2) -0.0342(3) 0.1125(2) 0.0294(10) Uani 1 1 d . . .
H48A H 0.0011 -0.0789 0.0833 0.035 Uiso 1 1 calc R . .
C49 C 0.0935(2) -0.0620(3) 0.1787(2) 0.0240(9) Uani 1 1 d . . .
H49A H 0.0970 -0.1257 0.1954 0.029 Uiso 1 1 calc R . .
C50 C 0.1463(2) 0.0041(3) 0.2215(2) 0.0161(8) Uani 1 1 d . . .
C51 C 0.0786(2) 0.2239(3) 0.1015(2) 0.0170(8) Uani 1 1 d . . .
C52 C 0.0348(2) 0.2902(3) 0.1128(2) 0.0185(8) Uani 1 1 d . . .
C53 C 0.0330(2) 0.3835(3) 0.0892(2) 0.0215(9) Uani 1 1 d . . .
H53A H 0.0047 0.4291 0.0980 0.026 Uiso 1 1 calc R . .
C54 C 0.0721(2) 0.4106(3) 0.0531(2) 0.0212(9) Uani 1 1 d . . .
H54A H 0.0710 0.4746 0.0379 0.025 Uiso 1 1 calc R . .
C55 C 0.1125(2) 0.3444(3) 0.0394(2) 0.0190(8) Uani 1 1 d . . .
H55A H 0.1381 0.3631 0.0134 0.023 Uiso 1 1 calc R . .
C56 C 0.1165(2) 0.2508(3) 0.0630(2) 0.0171(8) Uani 1 1 d . . .
C57 C -0.0096(2) 0.2595(3) 0.1496(2) 0.0244(9) Uani 1 1 d . . .
H57A H -0.0364 0.3140 0.1534 0.037 Uiso 1 1 calc R . .
H57B H 0.0215 0.2350 0.1997 0.037 Uiso 1 1 calc R . .
H57C H -0.0427 0.2097 0.1195 0.037 Uiso 1 1 calc R . .
C58 C 0.1606(2) 0.1789(3) 0.0475(2) 0.0208(9) Uani 1 1 d . . .
H58A H 0.1833 0.2094 0.0205 0.031 Uiso 1 1 calc R . .
H58B H 0.1299 0.1273 0.0170 0.031 Uiso 1 1 calc R . .
H58C H 0.1971 0.1532 0.0949 0.031 Uiso 1 1 calc R . .
C59 C 0.2061(2) -0.0280(2) 0.2942(2) 0.0200(9) Uani 1 1 d . . .
C60 C 0.1952(3) -0.0333(3) 0.3578(2) 0.0300(11) Uani 1 1 d . . .
C61 C 0.2503(4) -0.0620(3) 0.4252(3) 0.0561(19) Uani 1 1 d . . .
H61A H 0.2430 -0.0651 0.4682 0.067 Uiso 1 1 calc R . .
C62 C 0.3147(4) -0.0858(4) 0.4311(4) 0.071(3) Uani 1 1 d . . .
H62A H 0.3521 -0.1046 0.4781 0.085 Uiso 1 1 calc R . .
C63 C 0.3259(3) -0.0829(3) 0.3700(4) 0.0553(19) Uani 1 1 d . . .
H63A H 0.3709 -0.1008 0.3745 0.066 Uiso 1 1 calc R . .
C64 C 0.2715(3) -0.0535(3) 0.3001(3) 0.0337(11) Uani 1 1 d . . .
C65 C 0.1250(3) -0.0090(3) 0.3537(3) 0.0439(14) Uani 1 1 d . . .
H65A H 0.1276 -0.0169 0.4031 0.066 Uiso 1 1 calc R . .
H65B H 0.0883 -0.0510 0.3177 0.066 Uiso 1 1 calc R . .
H65C H 0.1131 0.0570 0.3374 0.066 Uiso 1 1 calc R . .
C66 C 0.2831(3) -0.0509(4) 0.2315(4) 0.0509(16) Uani 1 1 d . . .
H66A H 0.2397 -0.0285 0.1885 0.076 Uiso 1 1 calc R . .
H66B H 0.2947 -0.1147 0.2213 0.076 Uiso 1 1 calc R . .
H66C H 0.3224 -0.0077 0.2404 0.076 Uiso 1 1 calc R . .

loop_
_atom_site_aniso_label
_atom_site_aniso_U_11
_atom_site_aniso_U_22
_atom_site_aniso_U_33
_atom_site_aniso_U_23
_atom_site_aniso_U_13
_atom_site_aniso_U_12
Tl1 0.01006(8) 0.01745(7) 0.01654(7) -0.00295(5) 0.00724(6) -0.00118(5)
Tl2 0.01526(8) 0.01721(7) 0.01435(7) -0.00290(5) 0.00467(6) 0.00401(6)
Tl3 0.01182(8) 0.01360(7) 0.01825(7) -0.00206(5) 0.00532(6) -0.00198(5)
C1 0.013(2) 0.0138(17) 0.0171(18) -0.0012(14) 0.0085(16) -0.0003(15)
C2 0.014(2) 0.0119(17) 0.0142(17) -0.0027(14) 0.0073(16) -0.0020(14)
C3 0.017(2) 0.0209(19) 0.0192(19) 0.0006(15) 0.0115(17) -0.0011(16)
C4 0.013(2) 0.022(2) 0.025(2) 0.0021(16) 0.0100(17) 0.0022(16)
C5 0.013(2) 0.0203(19) 0.020(2) 0.0035(16) 0.0052(17) 0.0041(16)
C6 0.016(2) 0.0144(17) 0.0164(18) 0.0003(14) 0.0085(16) -0.0006(15)
C7 0.014(2) 0.0205(18) 0.0121(17) 0.0013(14) 0.0096(16) 0.0012(15)
C8 0.015(2) 0.0209(19) 0.0152(18) -0.0004(15) 0.0092(16) 0.0010(16)
C9 0.018(2) 0.030(2) 0.0166(19) -0.0004(17) 0.0052(17) -0.0002(18)
C10 0.023(2) 0.033(2) 0.019(2) 0.0075(18) 0.0046(18) 0.0093(19)
C11 0.031(3) 0.022(2) 0.022(2) 0.0064(17) 0.013(2) 0.0079(19)
C12 0.021(2) 0.0217(19) 0.0133(18) 0.0010(15) 0.0109(17) -0.0004(16)
C13 0.016(2) 0.0195(19) 0.0189(19) -0.0025(15) 0.0057(17) -0.0036(16)
C14 0.032(3) 0.019(2) 0.023(2) -0.0010(16) 0.014(2) -0.0027(18)
C15 0.0094(19) 0.0169(18) 0.0145(17) 0.0034(14) 0.0057(15) 0.0027(15)
C16 0.016(2) 0.0177(18) 0.0141(18) 0.0023(15) 0.0056(16) 0.0028(16)
C17 0.021(2) 0.0155(18) 0.024(2) 0.0012(16) 0.0120(18) -0.0031(16)
C18 0.021(2) 0.024(2) 0.020(2) 0.0055(16) 0.0118(18) 0.0045(17)
C19 0.018(2) 0.0201(19) 0.0146(18) 0.0006(15) 0.0069(16) 0.0035(17)
C20 0.0104(19) 0.0168(18) 0.0141(18) 0.0026(14) 0.0016(16) 0.0034(15)
C21 0.032(3) 0.0159(19) 0.019(2) 0.0006(16) 0.0114(19) -0.0013(18)
C22 0.026(2) 0.020(2) 0.0173(19) -0.0014(16) 0.0055(18) -0.0061(18)
C23 0.0089(19) 0.0149(17) 0.0142(17) -0.0019(14) 0.0055(15) 0.0010(14)
C24 0.0099(19) 0.0154(18) 0.0170(18) 0.0001(14) 0.0052(16) 0.0003(15)
C25 0.015(2) 0.0211(19) 0.0147(18) -0.0003(15) 0.0064(16) 0.0005(16)
C26 0.021(2) 0.0173(19) 0.019(2) -0.0062(15) 0.0078(18) -0.0005(17)
C27 0.015(2) 0.0139(18) 0.023(2) -0.0021(15) 0.0084(17) 0.0003(15)
C28 0.0081(19) 0.0161(18) 0.0161(18) -0.0022(14) 0.0044(15) -0.0032(15)
C29 0.020(2) 0.0151(18) 0.0139(18) -0.0012(14) 0.0114(16) -0.0014(16)
C30 0.027(2) 0.0162(18) 0.0161(18) -0.0002(15) 0.0140(18) -0.0026(17)
C31 0.032(3) 0.0198(19) 0.0180(19) -0.0047(16) 0.0141(19) -0.0106(18)
C32 0.044(3) 0.0128(18) 0.022(2) 0.0024(16) 0.019(2) -0.0003(18)
C33 0.033(3) 0.0186(19) 0.019(2) 0.0042(16) 0.0154(19) 0.0051(17)
C34 0.020(2) 0.0189(18) 0.0134(18) 0.0019(15) 0.0104(17) -0.0009(16)
C35 0.023(2) 0.025(2) 0.027(2) -0.0020(18) 0.0116(19) -0.0073(18)
C36 0.019(2) 0.022(2) 0.023(2) 0.0039(17) 0.0068(18) -0.0008(17)
C37 0.015(2) 0.0070(16) 0.0171(18) -0.0005(14) 0.0055(16) -0.0014(14)
C38 0.013(2) 0.0160(18) 0.0193(19) -0.0017(15) 0.0055(16) -0.0003(15)
C39 0.013(2) 0.0179(19) 0.019(2) -0.0008(15) -0.0010(17) 0.0001(16)
C40 0.026(2) 0.026(2) 0.0146(19) 0.0044(16) 0.0062(18) -0.0039(18)
C41 0.020(2) 0.026(2) 0.023(2) 0.0048(17) 0.0094(19) -0.0064(18)
C42 0.012(2) 0.0164(18) 0.020(2) 0.0019(15) 0.0048(17) -0.0040(15)
C43 0.014(2) 0.032(2) 0.025(2) 0.0002(18) 0.0073(18) 0.0007(18)
C44 0.015(2) 0.029(2) 0.019(2) 0.0019(17) 0.0045(17) -0.0026(17)
C45 0.012(2) 0.0150(17) 0.0161(18) -0.0051(14) 0.0073(16) -0.0040(15)
C46 0.014(2) 0.023(2) 0.0171(19) -0.0017(15) 0.0093(17) -0.0015(16)
C47 0.018(2) 0.032(2) 0.0151(19) 0.0006(17) 0.0005(17) -0.0066(18)
C48 0.025(3) 0.028(2) 0.027(2) -0.0034(18) 0.005(2) -0.0143(19)
C49 0.022(2) 0.020(2) 0.028(2) 0.0000(17) 0.0100(19) -0.0069(17)
C50 0.014(2) 0.0181(18) 0.0188(19) -0.0052(15) 0.0097(17) -0.0010(15)
C51 0.015(2) 0.0212(19) 0.0111(17) 0.0009(15) 0.0030(16) -0.0017(16)
C52 0.0086(19) 0.029(2) 0.0125(18) -0.0019(16) 0.0003(15) 0.0002(16)
C53 0.015(2) 0.025(2) 0.0180(19) -0.0011(16) 0.0019(17) 0.0054(17)
C54 0.016(2) 0.021(2) 0.0165(19) 0.0053(16) -0.0014(17) 0.0004(17)
C55 0.010(2) 0.027(2) 0.0136(18) 0.0024(16) 0.0002(16) -0.0059(16)
C56 0.0102(19) 0.026(2) 0.0111(17) -0.0006(15) 0.0012(15) -0.0017(16)
C57 0.020(2) 0.030(2) 0.024(2) -0.0012(18) 0.0098(18) 0.0028(18)
C58 0.018(2) 0.026(2) 0.021(2) -0.0021(16) 0.0115(18) -0.0017(17)
C59 0.019(2) 0.0050(16) 0.029(2) -0.0027(15) 0.0054(18) -0.0027(15)
C60 0.053(3) 0.0087(18) 0.022(2) -0.0030(16) 0.012(2) -0.0084(19)
C61 0.095(6) 0.017(2) 0.026(3) 0.001(2) 0.002(3) -0.016(3)
C62 0.074(5) 0.023(3) 0.052(4) 0.010(3) -0.026(4) -0.016(3)
C63 0.018(3) 0.012(2) 0.100(5) 0.007(3) -0.002(3) 0.0034(19)
C64 0.021(3) 0.0114(19) 0.058(3) -0.004(2) 0.009(2) 0.0003(18)
C65 0.078(4) 0.025(2) 0.056(3) -0.009(2) 0.053(3) -0.013(3)
C66 0.038(3) 0.030(3) 0.107(5) -0.010(3) 0.052(4) 0.000(2)

loop_
_atom_type_symbol
_atom_type_description
_atom_type_scat_dispersion_real
_atom_type_scat_dispersion_imag
_atom_type_scat_source
C C 0.0033 0.0016 'International Tables Vol C Tables 4.2.6.8 and 6.1.1.4'
H H 0.0000 0.0000 'International Tables Vol C Tables 4.2.6.8 and 6.1.1.4'
Tl Tl -2.8358 9.6688 'International Tables Vol C Tables 4.2.6.8 and 6.1.1.4'

loop_
_geom_angle_atom_site_label_1
_geom_angle_atom_site_label_2
_geom_angle_atom_site_label_3
_geom_angle
C1 Tl1 Tl2 150.04(9)
C1 Tl1 Tl3 110.96(9)
Tl2 Tl1 Tl3 61.206(6)
C23 Tl2 Tl1 96.95(9)
C23 Tl2 Tl3 131.58(9)
Tl1 Tl2 Tl3 61.805(4)
C45 Tl3 Tl2 111.94(9)
C45 Tl3 Tl1 168.38(9)
Tl2 Tl3 Tl1 56.989(6)
C2 C1 C6 118.5(3)
C2 C1 Tl1 114.7(3)
C6 C1 Tl1 124.2(3)
C3 C2 C1 120.9(3)
C3 C2 C7 123.2(3)
C1 C2 C7 115.8(3)
C2 C3 C4 119.9(3)
C2 C3 H3A 120.1
C4 C3 H3A 120.1
C5 C4 C3 119.9(4)
C5 C4 H4A 120.1
C3 C4 H4A 120.1
C4 C5 C6 120.4(4)
C4 C5 H5A 119.8
C6 C5 H5A 119.8
C5 C6 C1 120.3(3)
C5 C6 C15 121.8(3)
C1 C6 C15 117.9(3)
C8 C7 C12 120.0(4)
C8 C7 C2 119.8(3)
C12 C7 C2 119.9(3)
C9 C8 C7 119.2(4)
C9 C8 C13 119.2(4)
C7 C8 C13 121.5(3)
C10 C9 C8 120.6(4)
C10 C9 H9A 119.7
C8 C9 H9A 119.7
C11 C10 C9 119.9(4)
C11 C10 H10A 120.1
C9 C10 H10A 120.1
C10 C11 C12 121.2(4)
C10 C11 H11A 119.4
C12 C11 H11A 119.4
C11 C12 C7 118.8(4)
C11 C12 C14 119.8(4)
C7 C12 C14 121.4(4)
C8 C13 H13A 109.5
C8 C13 H13B 109.5
H13A C13 H13B 109.5
C8 C13 H13C 109.5
H13A C13 H13C 109.5
H13B C13 H13C 109.5
C8 C13 H13D 109.4
H13A C13 H13D 141.0
H13B C13 H13D 59.4
H13C C13 H13D 53.1
C8 C13 H13E 109.6
H13A C13 H13E 53.1
H13B C13 H13E 140.8
H13C C13 H13E 59.4
H13D C13 H13E 109.5
C8 C13 H13F 109.5
H13A C13 H13F 59.5
H13B C13 H13F 53.0
H13C C13 H13F 140.9
H13D C13 H13F 109.5
H13E C13 H13F 109.5
C12 C14 H14A 109.5
C12 C14 H14B 109.5
H14A C14 H14B 109.5
C12 C14 H14C 109.5
H14A C14 H14C 109.5
H14B C14 H14C 109.5
C12 C14 H14D 109.5
H14A C14 H14D 140.9
H14B C14 H14D 53.2
H14C C14 H14D 59.3
C12 C14 H14E 109.4
H14A C14 H14E 59.4
H14B C14 H14E 141.0
H14C C14 H14E 53.1
H14D C14 H14E 109.5
C12 C14 H14F 109.6
H14A C14 H14F 53.1
H14B C14 H14F 59.4
H14C C14 H14F 140.8
H14D C14 H14F 109.5
H14E C14 H14F 109.5
C20 C15 C16 119.7(3)
C20 C15 C6 121.2(3)
C16 C15 C6 119.1(3)
C17 C16 C15 119.1(3)
C17 C16 C21 120.6(3)
C15 C16 C21 120.2(3)
C18 C17 C16 121.2(4)
C18 C17 H17A 119.4
C16 C17 H17A 119.4
C17 C18 C19 119.6(4)
C17 C18 H18A 120.2
C19 C18 H18A 120.2
C18 C19 C20 120.5(4)
C18 C19 H19A 119.7
C20 C19 H19A 119.7
C19 C20 C15 119.8(3)
C19 C20 C22 119.8(3)
C15 C20 C22 120.4(3)
C16 C21 H21A 109.5
C16 C21 H21B 109.5
H21A C21 H21B 109.5
C16 C21 H21C 109.5
H21A C21 H21C 109.5
H21B C21 H21C 109.5
C20 C22 H22A 109.5
C20 C22 H22B 109.5
H22A C22 H22B 109.5
C20 C22 H22C 109.5
H22A C22 H22C 109.5
H22B C22 H22C 109.5
C20 C22 H22E 109.5
H22A C22 H22E 52.0
H22B C22 H22E 140.8
H22C C22 H22E 60.5
C20 C22 H22D 109.5
H22A C22 H22D 60.5
H22B C22 H22D 51.9
H22C C22 H22D 140.7
H22E C22 H22D 109.5
C20 C22 H22F 109.4
H22A C22 H22F 140.8
H22B C22 H22F 60.5
H22C C22 H22F 52.0
H22E C22 H22F 109.5
H22D C22 H22F 109.5
C28 C23 C24 118.7(3)
C28 C23 Tl2 122.3(3)
C24 C23 Tl2 118.9(3)
C25 C24 C23 121.0(3)
C25 C24 C29 122.6(3)
C23 C24 C29 116.5(3)
C26 C25 C24 119.3(3)
C26 C25 H25A 120.4
C24 C25 H25A 120.4
C27 C26 C25 120.4(4)
C27 C26 H26A 119.8
C25 C26 H26A 119.8
C26 C27 C28 119.9(3)
C26 C27 H27A 120.0
C28 C27 H27A 120.0
C23 C28 C27 120.7(3)
C23 C28 C37 119.1(3)
C27 C28 C37 120.1(3)
C34 C29 C30 120.1(3)
C34 C29 C24 121.2(3)
C30 C29 C24 118.5(3)
C31 C30 C29 119.1(4)
C31 C30 C35 119.3(4)
C29 C30 C35 121.6(3)
C32 C31 C30 120.9(4)
C32 C31 H31A 119.6
C30 C31 H31A 119.6
C33 C32 C31 119.7(4)
C33 C32 H32A 120.2
C31 C32 H32A 120.2
C32 C33 C34 121.3(4)
C32 C33 H33A 119.3
C34 C33 H33A 119.3
C33 C34 C29 118.8(4)
C33 C34 C36 119.4(4)
C29 C34 C36 121.8(3)
C30 C35 H35A 109.5
C30 C35 H35B 109.5
H35A C35 H35B 109.5
C30 C35 H35C 109.5
H35A C35 H35C 109.5
H35B C35 H35C 109.5
C34 C36 H36A 109.5
C34 C36 H36B 109.5
H36A C36 H36B 109.5
C34 C36 H36C 109.5
H36A C36 H36C 109.5
H36B C36 H36C 109.5
C38 C37 C42 119.6(3)
C38 C37 C28 119.9(3)
C42 C37 C28 120.5(3)
C39 C38 C37 119.6(4)
C39 C38 C43 119.6(4)
C37 C38 C43 120.8(3)
C40 C39 C38 120.8(4)
C40 C39 H39A 119.6
C38 C39 H39A 119.6
C41 C40 C39 119.7(4)
C41 C40 H40A 120.2
C39 C40 H40A 120.2
C40 C41 C42 121.0(4)
C40 C41 H41A 119.5
C42 C41 H41A 119.5
C41 C42 C37 119.3(4)
C41 C42 C44 120.2(4)
C37 C42 C44 120.5(3)
C38 C43 H43A 109.5
C38 C43 H43B 109.5
H43A C43 H43B 109.5
C38 C43 H43C 109.5
H43A C43 H43C 109.5
H43B C43 H43C 109.5
C38 C43 H43D 109.5
H43A C43 H43D 53.6
H43B C43 H43D 58.9
H43C C43 H43D 140.9
C38 C43 H43E 109.4
H43A C43 H43E 141.0
H43B C43 H43E 53.6
H43C C43 H43E 59.0
H43D C43 H43E 109.5
C38 C43 H43F 109.5
H43A C43 H43F 58.9
H43B C43 H43F 140.9
H43C C43 H43F 53.5
H43D C43 H43F 109.5
H43E C43 H43F 109.5
C42 C44 H44A 109.5
C42 C44 H44B 109.5
H44A C44 H44B 109.5
C42 C44 H44C 109.5
H44A C44 H44C 109.5
H44B C44 H44C 109.5
C42 C44 H44E 109.5
H44A C44 H44E 51.8
H44B C44 H44E 60.7
H44C C44 H44E 140.7
C42 C44 H44D 109.4
H44A C44 H44D 140.8
H44B C44 H44D 51.8
H44C C44 H44D 60.7
H44E C44 H44D 109.5
C42 C44 H44F 109.5
H44A C44 H44F 60.7
H44B C44 H44F 140.8
H44C C44 H44F 51.7
H44E C44 H44F 109.5
H44D C44 H44F 109.5
C50 C45 C46 118.5(3)
C50 C45 Tl3 116.8(3)
C46 C45 Tl3 124.0(3)
C47 C46 C45 120.1(4)
C47 C46 C51 119.7(4)
C45 C46 C51 120.1(3)
C48 C47 C46 120.6(4)
C48 C47 H47A 119.7
C46 C47 H47A 119.7
C47 C48 C49 120.1(4)
C47 C48 H48A 120.0
C49 C48 H48A 120.0
C48 C49 C50 119.9(4)
C48 C49 H49A 120.1
C50 C49 H49A 120.1
C45 C50 C49 120.7(4)
C45 C50 C59 120.9(3)
C49 C50 C59 118.4(3)
C56 C51 C52 119.9(4)
C56 C51 C46 120.1(4)
C52 C51 C46 119.9(3)
C53 C52 C51 119.2(4)
C53 C52 C57 120.9(4)
C51 C52 C57 119.9(4)
C54 C53 C52 120.7(4)
C54 C53 H53A 119.7
C52 C53 H53A 119.7
C55 C54 C53 119.9(4)
C55 C54 H54A 120.1
C53 C54 H54A 120.1
C54 C55 C56 121.1(4)
C54 C55 H55A 119.4
C56 C55 H55A 119.4
C55 C56 C51 119.1(4)
C55 C56 C58 120.7(3)
C51 C56 C58 120.2(3)
C52 C57 H57A 109.5
C52 C57 H57B 109.5
H57A C57 H57B 109.5
C52 C57 H57C 109.5
H57A C57 H57C 109.5
H57B C57 H57C 109.5
C56 C58 H58A 109.5
C56 C58 H58B 109.5
H58A C58 H58B 109.5
C56 C58 H58C 109.5
H58A C58 H58C 109.5
H58B C58 H58C 109.5
C64 C59 C60 119.3(4)
C64 C59 C50 121.5(4)
C60 C59 C50 119.1(4)
C61 C60 C59 119.4(5)
C61 C60 C65 119.4(5)
C59 C60 C65 121.2(4)
C62 C61 C60 121.2(6)
C62 C61 H61A 119.4
C60 C61 H61A 119.4
C63 C62 C61 120.3(6)
C63 C62 H62A 119.9
C61 C62 H62A 119.9
C62 C63 C64 120.6(6)
C62 C63 H63A 119.7
C64 C63 H63A 119.7
C59 C64 C63 119.1(5)
C59 C64 C66 119.8(4)
C63 C64 C66 121.1(5)
C60 C65 H65A 109.5
C60 C65 H65B 109.5
H65A C65 H65B 109.5
C60 C65 H65C 109.5
H65A C65 H65C 109.5
H65B C65 H65C 109.5
C64 C66 H66A 109.5
C64 C66 H66B 109.5
H66A C66 H66B 109.5
C64 C66 H66C 109.5
H66A C66 H66C 109.5
H66B C66 H66C 109.5

loop_
_geom_bond_atom_site_label_1
_geom_bond_atom_site_label_2
_geom_bond_distance
Tl1 C1 2.320(4)
Tl1 Tl2 3.2143(3)
Tl1 Tl3 3.3783(3)
Tl2 C23 2.339(3)
Tl2 Tl3 3.3592(3)
Tl3 C45 2.335(4)
C1 C2 1.401(5)
C1 C6 1.410(5)
C2 C3 1.389(5)
C2 C7 1.501(5)
C3 C4 1.397(6)
C3 H3A 0.9500
C4 C5 1.389(5)
C4 H4A 0.9500
C5 C6 1.391(6)
C5 H5A 0.9500
C6 C15 1.498(5)
C7 C8 1.406(5)
C7 C12 1.405(5)
C8 C9 1.392(6)
C8 C13 1.510(5)
C9 C10 1.386(6)
C9 H9A 0.9500
C10 C11 1.376(6)
C10 H10A 0.9500
C11 C12 1.395(6)
C11 H11A 0.9500
C12 C14 1.502(6)
C13 H13A 0.9800
C13 H13B 0.9800
C13 H13C 0.9800
C13 H13D 0.9801
C13 H13E 0.9800
C13 H13F 0.9798
C14 H14A 0.9800
C14 H14B 0.9800
C14 H14C 0.9800
C14 H14D 0.9801
C14 H14E 0.9799
C14 H14F 0.9799
C15 C20 1.401(5)
C15 C16 1.414(5)
C16 C17 1.392(5)
C16 C21 1.502(5)
C17 C18 1.389(6)
C17 H17A 0.9500
C18 C19 1.388(6)
C18 H18A 0.9500
C19 C20 1.400(5)
C19 H19A 0.9500
C20 C22 1.521(5)
C21 H21A 0.9800
C21 H21B 0.9800
C21 H21C 0.9800
C22 H22A 0.9800
C22 H22B 0.9800
C22 H22C 0.9800
C22 H22E 0.9800
C22 H22D 0.9799
C22 H22F 0.9802
C23 C28 1.392(5)
C23 C24 1.405(5)
C24 C25 1.394(5)
C24 C29 1.505(5)
C25 C26 1.395(5)
C25 H25A 0.9500
C26 C27 1.388(6)
C26 H26A 0.9500
C27 C28 1.395(5)
C27 H27A 0.9500
C28 C37 1.505(5)
C29 C34 1.403(6)
C29 C30 1.414(6)
C30 C31 1.393(5)
C30 C35 1.515(6)
C31 C32 1.390(6)
C31 H31A 0.9500
C32 C33 1.382(6)
C32 H32A 0.9500
C33 C34 1.399(5)
C33 H33A 0.9500
C34 C36 1.503(6)
C35 H35A 0.9800
C35 H35B 0.9800
C35 H35C 0.9800
C36 H36A 0.9800
C36 H36B 0.9800
C36 H36C 0.9800
C37 C38 1.402(5)
C37 C42 1.402(5)
C38 C39 1.390(5)
C38 C43 1.509(6)
C39 C40 1.386(6)
C39 H39A 0.9500
C40 C41 1.374(6)
C40 H40A 0.9500
C41 C42 1.398(5)
C41 H41A 0.9500
C42 C44 1.516(6)
C43 H43A 0.9800
C43 H43B 0.9800
C43 H43C 0.9800
C43 H43D 0.9799
C43 H43E 0.9800
C43 H43F 0.9801
C44 H44A 0.9800
C44 H44B 0.9800
C44 H44C 0.9800
C44 H44E 0.9800
C44 H44D 0.9800
C44 H44F 0.9799
C45 C50 1.398(5)
C45 C46 1.403(5)
C46 C47 1.397(6)
C46 C51 1.494(5)
C47 C48 1.383(6)
C47 H47A 0.9500
C48 C49 1.380(6)
C48 H48A 0.9500
C49 C50 1.404(6)
C49 H49A 0.9500
C50 C59 1.498(6)
C51 C56 1.405(5)
C51 C52 1.410(6)
C52 C53 1.393(6)
C52 C57 1.509(6)
C53 C54 1.388(6)
C53 H53A 0.9500
C54 C55 1.380(6)
C54 H54A 0.9500
C55 C56 1.393(5)
C55 H55A 0.9500
C56 C58 1.509(5)
C57 H57A 0.9800
C57 H57B 0.9800
C57 H57C 0.9800
C58 H58A 0.9800
C58 H58B 0.9800
C58 H58C 0.9800
C59 C64 1.386(6)
C59 C60 1.409(6)
C60 C61 1.381(7)
C60 C65 1.492(7)
C61 C62 1.359(10)
C61 H61A 0.9500
C62 C63 1.362(10)
C62 H62A 0.9500
C63 C64 1.410(8)
C63 H63A 0.9500
C64 C66 1.514(8)
C65 H65A 0.9800
C65 H65B 0.9800
C65 H65C 0.9800
C66 H66A 0.9800
C66 H66B 0.9800
C66 H66C 0.9800
